data_7054055
loop_
_publ_author_name
'Geng, Yan'
'Fiolka, Christoph'
'Kr\"amer, Karl'
'Hauser, J\"urg'
'Laukhin, Vladimir'
'Decurtins, Silvio'
'Liu, Shi-Xia'

_publ_section_title
;
 A quinoxaline-fused tetrathiafulvalene derivative and its semiconducting
 charge-transfer salt: synthesis, crystal structures and physical
 properties
;
_journal_issue 5
_journal_name_full 'New Journal of Chemistry'
_journal_page_first 2052
_journal_paper_doi 10.1039/c3nj01200j
_journal_volume 38
_journal_year 2014
_chemical_formula_moiety 'C18 H18 N2 S6'
_chemical_formula_sum 'C18 H18 N2 S6'
_chemical_formula_weight 454.7
_chemical_name_systematic
;
 ?
;
_space_group_IT_number 2
_symmetry_cell_setting triclinic
_symmetry_Int_Tables_number 2
_symmetry_space_group_name_Hall '-P 1'
_symmetry_space_group_name_H-M 'P -1'
_atom_sites_solution_hydrogens geom
_audit_creation_date 2013-12-02T18:20:44-00:00
_audit_creation_method 'WinGX routine CIF_UPDATE'
_cell_angle_alpha 91.284(2)
_cell_angle_beta 90.918(2)
_cell_angle_gamma 102.456(2)
_cell_formula_units_Z 2
_cell_length_a 7.15364(18)
_cell_length_b 7.3059(2)
_cell_length_c 19.4670(5)
_cell_measurement_reflns_used 12269
_cell_measurement_temperature 173(2)
_cell_measurement_theta_max 29.51
_cell_measurement_theta_min 2.084
_cell_volume 992.99(5)
_computing_cell_refinement
;
        CrysAlisPro, Agilent Technologies,
        Version 1.171.36.28 (release 01-02-2013 CrysAlis171 .NET)
        (compiled Feb  1 2013,16:14:44)
;
_computing_data_collection
;
        CrysAlisPro, Agilent Technologies,
        Version 1.171.36.28 (release 01-02-2013 CrysAlis171 .NET)
        (compiled Feb  1 2013,16:14:44)
;
_computing_data_reduction
;
        CrysAlisPro, Agilent Technologies,
        Version 1.171.36.28 (release 01-02-2013 CrysAlis171 .NET)
        (compiled Feb  1 2013,16:14:44)
;
_computing_structure_refinement 'SHELXL-2013 (Sheldrick, 2013)'
_diffrn_ambient_temperature 173(2)
_diffrn_detector_area_resol_mean 16.0965
_diffrn_measured_fraction_theta_full 1
_diffrn_measured_fraction_theta_max 1
_diffrn_measurement_device_type 'SuperNova, Single source at offset, Eos'
_diffrn_measurement_method '\w scans'
_diffrn_orient_matrix_UB_11 0.0025192
_diffrn_orient_matrix_UB_12 -0.0035932
_diffrn_orient_matrix_UB_13 -0.0364072
_diffrn_orient_matrix_UB_21 0.0105202
_diffrn_orient_matrix_UB_22 0.0987376
_diffrn_orient_matrix_UB_23 -0.0005547
_diffrn_orient_matrix_UB_31 0.1009877
_diffrn_orient_matrix_UB_32 0.0114229
_diffrn_orient_matrix_UB_33 0.0017489
_diffrn_radiation_monochromator mirror
_diffrn_radiation_type MoK\a
_diffrn_radiation_wavelength 0.71073
_diffrn_reflns_av_R_equivalents 0.0229
_diffrn_reflns_av_unetI/netI 0.0314
_diffrn_reflns_Laue_measured_fraction_full 1
_diffrn_reflns_Laue_measured_fraction_max 1
_diffrn_reflns_limit_h_max 9
_diffrn_reflns_limit_h_min -9
_diffrn_reflns_limit_k_max 9
_diffrn_reflns_limit_k_min -9
_diffrn_reflns_limit_l_max 25
_diffrn_reflns_limit_l_min -25
_diffrn_reflns_number 24762
_diffrn_reflns_point_group_measured_fraction_full 1
_diffrn_reflns_point_group_measured_fraction_max 1
_diffrn_reflns_theta_full 25.242
_diffrn_reflns_theta_max 28.279
_diffrn_reflns_theta_min 2.093
_exptl_absorpt_coefficient_mu 0.695
_exptl_absorpt_correction_T_max 1.491
_exptl_absorpt_correction_T_min 1.029
_exptl_absorpt_correction_type gaussian
_exptl_absorpt_process_details
;
        CrysAlisPro, Agilent Technologies,
        Version 1.171.36.28 (release 01-02-2013 CrysAlis171 .NET)
        (compiled Feb  1 2013,16:14:44)
Numerical absorption correction based on gaussian integration over
                        a multifaceted crystal model
;
_exptl_crystal_colour orange
_exptl_crystal_density_diffrn 1.521
_exptl_crystal_description plate
_exptl_crystal_F_000 472
_exptl_crystal_size_max 0.4549
_exptl_crystal_size_mid 0.1313
_exptl_crystal_size_min 0.0395
_refine_diff_density_max 0.332
_refine_diff_density_min -0.252
_refine_diff_density_rms 0.047
_refine_ls_extinction_method none
_refine_ls_goodness_of_fit_ref 1.046
_refine_ls_hydrogen_treatment constr
_refine_ls_matrix_type full
_refine_ls_number_parameters 237
_refine_ls_number_reflns 4913
_refine_ls_number_restraints 0
_refine_ls_restrained_S_all 1.046
_refine_ls_R_factor_all 0.0331
_refine_ls_R_factor_gt 0.0274
_refine_ls_shift/su_max 0.001
_refine_ls_shift/su_mean 0
_refine_ls_structure_factor_coef Fsqd
_refine_ls_weighting_details 'w=1/[\s^2^(Fo^2^)+(0.0301P)^2^+0.3918P] where P=(Fo^2^+2Fc^2^)/3'
_refine_ls_weighting_scheme calc
_refine_ls_wR_factor_gt 0.0666
_refine_ls_wR_factor_ref 0.0702
_reflns_number_gt 4315
_reflns_number_total 4913
_reflns_threshold_expression 'I > 2\s(I)'
_cod_data_source_file c3nj01200j.txt
_cod_data_source_block 13sd050
_cod_database_code 7054055

loop_
_symmetry_equiv_pos_as_xyz
'x, y, z'
'-x, -y, -z'

loop_
_atom_site_label
_atom_site_type_symbol
_atom_site_fract_x
_atom_site_fract_y
_atom_site_fract_z
_atom_site_U_iso_or_equiv
_atom_site_adp_type
_atom_site_occupancy
_atom_site_calc_flag
N1 N 0.65103(18) 1.08203(18) 1.15148(6) 0.0285(3) Uani 1 d
N2 N 0.83951(17) 1.40324(17) 1.08094(6) 0.0281(3) Uani 1 d
S1 S 0.68179(5) 0.66265(5) 0.93856(2) 0.02389(8) Uani 1 d
S2 S 0.85651(5) 1.00101(5) 0.86193(2) 0.02391(8) Uani 1 d
S3 S 0.64867(5) 0.41103(5) 0.79857(2) 0.02799(9) Uani 1 d
S4 S 0.82113(6) 0.74350(5) 0.72129(2) 0.03100(9) Uani 1 d
S5 S 0.48513(6) 0.18508(6) 0.67193(2) 0.03817(11) Uani 1 d
S6 S 0.69361(7) 0.56059(6) 0.58401(2) 0.03848(11) Uani 1 d
C1 C 0.75639(19) 0.75962(18) 0.85942(7) 0.0215(3) Uani 1 d
C2 C 0.71267(18) 0.87708(18) 0.98385(7) 0.0204(3) Uani 1 d
C3 C 0.66246(19) 0.89142(19) 1.05099(7) 0.0230(3) Uani 1 d
H3 H 0.6023 0.783 1.0748 0.028 Uiso 1 calc
C4 C 0.70132(19) 1.0697(2) 1.08450(7) 0.0230(3) Uani 1 d
C5 C 0.6958(2) 1.2504(2) 1.18047(8) 0.0319(3) Uani 1 d
H5 H 0.6632 1.2652 1.2271 0.038 Uiso 1 calc
C6 C 0.7901(2) 1.4098(2) 1.14562(8) 0.0316(3) Uani 1 d
H6 H 0.8192 1.5271 1.1698 0.038 Uiso 1 calc
C7 C 0.79435(19) 1.23023(19) 1.04900(7) 0.0227(3) Uani 1 d
C8 C 0.84359(19) 1.21326(18) 0.97949(7) 0.0225(3) Uani 1 d
H8 H 0.9047 1.3204 0.9552 0.027 Uiso 1 calc
C9 C 0.80172(18) 1.03959(18) 0.94766(7) 0.0203(3) Uani 1 d
C10 C 0.7421(2) 0.65457(19) 0.80119(7) 0.0236(3) Uani 1 d
C11 C 0.6043(2) 0.3993(2) 0.70898(7) 0.0276(3) Uani 1 d
C12 C 0.6851(2) 0.5514(2) 0.67353(7) 0.0282(3) Uani 1 d
C13 C 0.5681(2) 0.7447(2) 0.56427(8) 0.0349(3) Uani 1 d
H13A H 0.6319 0.861 0.5896 0.042 Uiso 1 calc
H13B H 0.5787 0.7695 0.5145 0.042 Uiso 1 calc
C14 C 0.3587(3) 0.6990(2) 0.58224(8) 0.0379(4) Uani 1 d
H14A H 0.347 0.711 0.6327 0.045 Uiso 1 calc
H14B H 0.3021 0.5674 0.5682 0.045 Uiso 1 calc
C15 C 0.2482(3) 0.8274(3) 0.54733(10) 0.0472(4) Uani 1 d
H15A H 0.305 0.958 0.5606 0.071 Uiso 1 calc
H15B H 0.1144 0.7963 0.5615 0.071 Uiso 1 calc
H15C H 0.2536 0.8108 0.4974 0.071 Uiso 1 calc
C16 C 0.2569(2) 0.1465(2) 0.71517(9) 0.0381(4) Uani 1 d
H16A H 0.1894 0.0145 0.7067 0.046 Uiso 1 calc
H16B H 0.2823 0.1647 0.7653 0.046 Uiso 1 calc
C17 C 0.1256(2) 0.2724(2) 0.69332(8) 0.0372(4) Uani 1 d
H17A H 0.1973 0.4044 0.6967 0.045 Uiso 1 calc
H17B H 0.0181 0.2585 0.7256 0.045 Uiso 1 calc
C18 C 0.0448(3) 0.2309(3) 0.62087(9) 0.0416(4) Uani 1 d
H18A H 0.1501 0.2409 0.5886 0.062 Uiso 1 calc
H18B H -0.0331 0.3212 0.6091 0.062 Uiso 1 calc
H18C H -0.0349 0.1036 0.618 0.062 Uiso 1 calc

loop_
_atom_site_aniso_label
_atom_site_aniso_U_11
_atom_site_aniso_U_22
_atom_site_aniso_U_33
_atom_site_aniso_U_23
_atom_site_aniso_U_13
_atom_site_aniso_U_12
N1 0.0276(6) 0.0384(7) 0.0217(6) 0.0007(5) -0.0020(5) 0.0123(5)
N2 0.0255(6) 0.0276(6) 0.0304(6) -0.0069(5) -0.0031(5) 0.0050(5)
S1 0.02689(18) 0.01848(15) 0.02521(16) 0.00034(12) -0.00065(13) 0.00259(13)
S2 0.02619(17) 0.02087(16) 0.02269(16) -0.00088(12) 0.00231(13) 0.00070(13)
S3 0.0331(2) 0.02088(16) 0.02881(18) -0.00248(13) -0.00227(14) 0.00385(14)
S4 0.0351(2) 0.02808(18) 0.02551(17) -0.00278(14) 0.00184(14) -0.00242(15)
S5 0.0381(2) 0.02742(19) 0.0473(2) -0.01539(17) -0.01046(18) 0.00582(16)
S6 0.0488(3) 0.0443(2) 0.02470(18) -0.00746(16) -0.00032(16) 0.01613(19)
C1 0.0195(6) 0.0201(6) 0.0244(6) 0.0000(5) -0.0009(5) 0.0034(5)
C2 0.0165(6) 0.0199(6) 0.0245(6) -0.0005(5) -0.0038(5) 0.0036(5)
C3 0.0200(6) 0.0245(6) 0.0243(6) 0.0038(5) -0.0011(5) 0.0041(5)
C4 0.0191(6) 0.0294(7) 0.0219(6) 0.0005(5) -0.0037(5) 0.0081(5)
C5 0.0312(8) 0.0437(9) 0.0231(7) -0.0053(6) -0.0034(6) 0.0143(7)
C6 0.0293(8) 0.0350(8) 0.0306(7) -0.0111(6) -0.0051(6) 0.0087(6)
C7 0.0174(6) 0.0248(6) 0.0256(6) -0.0026(5) -0.0040(5) 0.0044(5)
C8 0.0203(6) 0.0210(6) 0.0256(6) 0.0014(5) -0.0002(5) 0.0028(5)
C9 0.0166(6) 0.0226(6) 0.0218(6) -0.0001(5) -0.0014(5) 0.0046(5)
C10 0.0226(6) 0.0213(6) 0.0259(6) -0.0008(5) -0.0025(5) 0.0030(5)
C11 0.0262(7) 0.0264(7) 0.0304(7) -0.0080(6) -0.0047(6) 0.0073(6)
C12 0.0293(7) 0.0298(7) 0.0259(7) -0.0072(6) -0.0034(6) 0.0082(6)
C13 0.0456(9) 0.0301(8) 0.0265(7) 0.0019(6) -0.0022(6) 0.0025(7)
C14 0.0467(10) 0.0337(8) 0.0324(8) 0.0026(6) 0.0002(7) 0.0066(7)
C15 0.0551(12) 0.0401(10) 0.0470(10) -0.0052(8) -0.0114(9) 0.0130(9)
C16 0.0398(9) 0.0314(8) 0.0362(8) 0.0066(6) -0.0099(7) -0.0070(7)
C17 0.0365(9) 0.0395(9) 0.0333(8) -0.0010(7) 0.0025(7) 0.0033(7)
C18 0.0406(9) 0.0434(10) 0.0414(9) -0.0002(7) -0.0093(7) 0.0111(8)

loop_
_atom_type_symbol
_atom_type_description
_atom_type_scat_dispersion_real
_atom_type_scat_dispersion_imag
_atom_type_scat_source
C C 0.0033 0.0016 'International Tables Vol C Tables 4.2.6.8 and 6.1.1.4'
H H 0 0 'International Tables Vol C Tables 4.2.6.8 and 6.1.1.4'
N N 0.0061 0.0033 'International Tables Vol C Tables 4.2.6.8 and 6.1.1.4'
S S 0.1246 0.1234 'International Tables Vol C Tables 4.2.6.8 and 6.1.1.4'

loop_
_exptl_crystal_face_index_h
_exptl_crystal_face_index_k
_exptl_crystal_face_index_l
_exptl_crystal_face_perp_dist
0 0 1 0.0197
0 0 -1 0.0197
0 -1 0 0.0656
0 1 0 0.0656
10 -3 1 0.2202
-10 3 -1 0.2202

loop_
_geom_angle_atom_site_label_1
_geom_angle_atom_site_label_2
_geom_angle_atom_site_label_3
_geom_angle
C5 N1 C4 115.80(13)
C6 N2 C7 115.78(13)
C2 S1 C1 95.74(6)
C9 S2 C1 95.95(6)
C10 S3 C11 94.27(7)
C10 S4 C12 94.46(7)
C11 S5 C16 101.64(7)
C12 S6 C13 103.29(7)
C10 C1 S1 122.05(11)
C10 C1 S2 122.47(11)
S1 C1 S2 115.46(7)
C3 C2 C9 120.72(12)
C3 C2 S1 123.04(10)
C9 C2 S1 116.18(10)
C2 C3 C4 119.14(13)
C2 C3 H3 120.4
C4 C3 H3 120.4
N1 C4 C3 118.57(13)
N1 C4 C7 121.37(13)
C3 C4 C7 120.05(12)
N1 C5 C6 123.01(14)
N1 C5 H5 118.5
C6 C5 H5 118.5
N2 C6 C5 122.82(14)
N2 C6 H6 118.6
C5 C6 H6 118.6
N2 C7 C8 118.69(13)
N2 C7 C4 121.22(13)
C8 C7 C4 120.09(12)
C9 C8 C7 118.88(12)
C9 C8 H8 120.6
C7 C8 H8 120.6
C8 C9 C2 121.09(12)
C8 C9 S2 123.03(10)
C2 C9 S2 115.87(10)
C1 C10 S4 123.81(11)
C1 C10 S3 122.85(11)
S4 C10 S3 113.31(8)
C12 C11 S5 124.82(12)
C12 C11 S3 116.65(11)
S5 C11 S3 118.07(9)
C11 C12 S6 125.02(11)
C11 C12 S4 116.87(11)
S6 C12 S4 117.46(9)
C14 C13 S6 113.95(11)
C14 C13 H13A 108.8
S6 C13 H13A 108.8
C14 C13 H13B 108.8
S6 C13 H13B 108.8
H13A C13 H13B 107.7
C13 C14 C15 111.92(15)
C13 C14 H14A 109.2
C15 C14 H14A 109.2
C13 C14 H14B 109.2
C15 C14 H14B 109.2
H14A C14 H14B 107.9
C14 C15 H15A 109.5
C14 C15 H15B 109.5
H15A C15 H15B 109.5
C14 C15 H15C 109.5
H15A C15 H15C 109.5
H15B C15 H15C 109.5
C17 C16 S5 115.04(11)
C17 C16 H16A 108.5
S5 C16 H16A 108.5
C17 C16 H16B 108.5
S5 C16 H16B 108.5
H16A C16 H16B 107.5
C16 C17 C18 113.61(14)
C16 C17 H17A 108.8
C18 C17 H17A 108.8
C16 C17 H17B 108.8
C18 C17 H17B 108.8
H17A C17 H17B 107.7
C17 C18 H18A 109.5
C17 C18 H18B 109.5
H18A C18 H18B 109.5
C17 C18 H18C 109.5
H18A C18 H18C 109.5
H18B C18 H18C 109.5

loop_
_geom_bond_atom_site_label_1
_geom_bond_atom_site_label_2
_geom_bond_distance
N1 C5 1.314(2)
N1 C4 1.3645(17)
N2 C6 1.3160(19)
N2 C7 1.3677(17)
S1 C2 1.7501(13)
S1 C1 1.7528(14)
S2 C9 1.7510(13)
S2 C1 1.7537(14)
S3 C10 1.7599(14)
S3 C11 1.7646(15)
S4 C10 1.7538(14)
S4 C12 1.7620(15)
S5 C11 1.7465(14)
S5 C16 1.8193(18)
S6 C12 1.7470(15)
S6 C13 1.8157(17)
C1 C10 1.3446(19)
C2 C3 1.3686(18)
C2 C9 1.4274(18)
C3 C4 1.4138(19)
C3 H3 0.95
C4 C7 1.418(2)
C5 C6 1.408(2)
C5 H5 0.95
C6 H6 0.95
C7 C8 1.4132(18)
C8 C9 1.3706(18)
C8 H8 0.95
C11 C12 1.347(2)
C13 C14 1.511(2)
C13 H13A 0.99
C13 H13B 0.99
C14 C15 1.516(2)
C14 H14A 0.99
C14 H14B 0.99
C15 H15A 0.98
C15 H15B 0.98
C15 H15C 0.98
C16 C17 1.512(2)
C16 H16A 0.99
C16 H16B 0.99
C17 C18 1.515(2)
C17 H17A 0.99
C17 H17B 0.99
C18 H18A 0.98
C18 H18B 0.98
C18 H18C 0.98

loop_
_geom_torsion_atom_site_label_1
_geom_torsion_atom_site_label_2
_geom_torsion_atom_site_label_3
_geom_torsion_atom_site_label_4
_geom_torsion
C2 S1 C1 C10 -172.63(12)
C2 S1 C1 S2 9.05(9)
C9 S2 C1 C10 173.88(13)
C9 S2 C1 S1 -7.81(9)
C1 S1 C2 C3 175.40(12)
C1 S1 C2 C9 -7.09(11)
C9 C2 C3 C4 -0.51(19)
S1 C2 C3 C4 176.90(10)
C5 N1 C4 C3 178.06(13)
C5 N1 C4 C7 -0.60(19)
C2 C3 C4 N1 -179.83(12)
C2 C3 C4 C7 -1.2(2)
C4 N1 C5 C6 -0.1(2)
C7 N2 C6 C5 -0.3(2)
N1 C5 C6 N2 0.6(2)
C6 N2 C7 C8 -179.94(13)
C6 N2 C7 C4 -0.4(2)
N1 C4 C7 N2 0.9(2)
C3 C4 C7 N2 -177.73(12)
N1 C4 C7 C8 -179.59(12)
C3 C4 C7 C8 1.8(2)
N2 C7 C8 C9 178.83(12)
C4 C7 C8 C9 -0.7(2)
C7 C8 C9 C2 -1.0(2)
C7 C8 C9 S2 -179.76(10)
C3 C2 C9 C8 1.6(2)
S1 C2 C9 C8 -175.96(10)
C3 C2 C9 S2 -179.52(10)
S1 C2 C9 S2 2.90(14)
C1 S2 C9 C8 -178.24(12)
C1 S2 C9 C2 2.92(11)
S1 C1 C10 S4 -178.04(8)
S2 C1 C10 S4 0.16(19)
S1 C1 C10 S3 -0.20(18)
S2 C1 C10 S3 178.00(7)
C12 S4 C10 C1 -161.84(13)
C12 S4 C10 S3 20.14(9)
C11 S3 C10 C1 161.43(13)
C11 S3 C10 S4 -20.53(9)
C16 S5 C11 C12 -126.76(14)
C16 S5 C11 S3 61.32(10)
C10 S3 C11 C12 13.02(13)
C10 S3 C11 S5 -174.39(9)
S5 C11 C12 S6 -2.5(2)
S3 C11 C12 S6 169.51(9)
S5 C11 C12 S4 -172.99(8)
S3 C11 C12 S4 -0.97(17)
C13 S6 C12 C11 120.53(14)
C13 S6 C12 S4 -69.04(10)
C10 S4 C12 C11 -11.67(13)
C10 S4 C12 S6 177.11(9)
C12 S6 C13 C14 -64.80(13)
S6 C13 C14 C15 -163.78(12)
C11 S5 C16 C17 72.06(13)
S5 C16 C17 C18 69.54(17)
